data_4321144
loop_
_publ_author_name
'Lucio Randaccio'
'Michela Furlan'
'Silvano Geremia'
'Miroslav \<Slouf'
'Ivana Srnova'
'Daniele Toffoli'

_publ_contact_author
;
    Lucio Randaccio
    Dipartimento di Scienze Chimiche
    Universita' di Trieste
    34127 Trieste 
    Italy
;
_publ_contact_author_email randaccio@univ.trieste.it
_publ_section_title
;
 Similarities and Differences between Cobalamins and Cobaloximes. Accurate
 Structural Determination of Methylcobalamin and of LiCl- and
 KCl-Containing Cyanocobalamins by Synchrotron Radiation
;
_journal_name_full 'Inorganic Chemistry'
_journal_page_first 3403
_journal_page_last 3413
_journal_paper_doi 10.1021/ic0001199
_journal_volume 39
_journal_year 2000
_chemical_formula_moiety '(Co1 C63 H91 N13 O14 P1) 18.1(H2O) '
_chemical_formula_sum 'C63 H127.2 Co N13 O32.1 P'
_chemical_formula_weight 1670.48
_chemical_name_systematic
; 
 methylcobalamin solvated
;
_space_group_IT_number 19
_symmetry_cell_setting orthorhombic
_symmetry_space_group_name_Hall 'P 2ac 2ab'
_symmetry_space_group_name_H-M 'P 21 21 21'
_atom_sites_solution_hydrogens geom
_atom_sites_solution_primary direct
_atom_sites_solution_secondary difmap
_audit_creation_method SHELXL-97
_cell_angle_alpha 90.00
_cell_angle_beta 90.00
_cell_angle_gamma 90.00
_cell_formula_units_Z 4
_cell_length_a 17.280(5)
_cell_length_b 17.740(5)
_cell_length_c 32.370(5)
_cell_measurement_temperature 100(2)
_cell_volume 9923(4)
_computing_cell_refinement DENZO
_computing_data_reduction DENZO
_computing_molecular_graphics 'ORTEP graphics'
_computing_structure_refinement 'SHELXL-97 (Sheldrick, 1997)'
_computing_structure_solution 'SHELXS-97 (Sheldrick, 1990)'
_diffrn_ambient_temperature 100(2)
_diffrn_measured_fraction_theta_full 0.983
_diffrn_measured_fraction_theta_max 0.983
_diffrn_measurement_device_type 'Mar 345 Imaging Plate'
_diffrn_radiation_monochromator 'Si 110'
_diffrn_radiation_type synchrotron
_diffrn_radiation_wavelength 0.80000
_diffrn_reflns_av_R_equivalents 0.0321
_diffrn_reflns_av_sigmaI/netI 0.0558
_diffrn_reflns_limit_h_max 20
_diffrn_reflns_limit_h_min -20
_diffrn_reflns_limit_k_max 20
_diffrn_reflns_limit_k_min -20
_diffrn_reflns_limit_l_max 37
_diffrn_reflns_limit_l_min -37
_diffrn_reflns_number 15897
_diffrn_reflns_theta_full 27.96
_diffrn_reflns_theta_max 27.96
_diffrn_reflns_theta_min 3.01
_exptl_absorpt_coefficient_mu 0.263
_exptl_absorpt_correction_type no
_exptl_crystal_colour red
_exptl_crystal_density_diffrn 1.118
_exptl_crystal_density_method 'not measured'
_exptl_crystal_F_000 3580
_exptl_crystal_size_max 0.3
_exptl_crystal_size_mid 0.2
_exptl_crystal_size_min 0.1
_refine_diff_density_max 0.833
_refine_diff_density_min -0.544
_refine_diff_density_rms 0.111
_refine_ls_abs_structure_details 'Flack H D (1983), Acta Cryst. A39, 876-881'
_refine_ls_abs_structure_Flack 0.016(14)
_refine_ls_extinction_coef 0.0167(15)
_refine_ls_extinction_expression Fc^*^=kFc[1+0.001xFc^2^\l^3^/sin(2\q)]^-1/4^
_refine_ls_extinction_method SHELXL
_refine_ls_goodness_of_fit_ref 1.050
_refine_ls_hydrogen_treatment mixed
_refine_ls_matrix_type full
_refine_ls_number_parameters 1028
_refine_ls_number_reflns 15154
_refine_ls_number_restraints 4
_refine_ls_restrained_S_all 1.050
_refine_ls_R_factor_all 0.0898
_refine_ls_R_factor_gt 0.0834
_refine_ls_shift/su_max 5.345
_refine_ls_shift/su_mean 0.249
_refine_ls_structure_factor_coef Fsqd
_refine_ls_weighting_details 'w=1/[\s^2^(Fo^2^)+(0.1948P)^2^+1.8217P] where P=(Fo^2^+2Fc^2^)/3'
_refine_ls_weighting_scheme calc
_refine_ls_wR_factor_gt 0.2312
_refine_ls_wR_factor_ref 0.2398
_reflns_number_gt 13535
_reflns_number_total 15154
_reflns_threshold_expression >2sigma(I)
_cod_data_source_file ic0001199_1.cif
_cod_data_source_block 1
_cod_depositor_comments
;
The following automatic conversions were performed:

'_refine_ls_weighting_scheme' value 'calc
w=1/[\s^2^(Fo^2^)+(0.1948P)^2^+1.8217P] where P=(Fo^2^+2Fc^2^)/3' was
changed to 'calc'. New tag '_refine_ls_weighting_details' was
created. The value of the new tag was set to
'w=1/[\s^2^(Fo^2^)+(0.1948P)^2^+1.8217P] where P=(Fo^2^+2Fc^2^)/3'.

Automatic conversion script
Id: cif_fix_values 3143 2015-03-26 13:38:13Z robertas 
;
_cod_original_formula_sum 'C63 H127.20 Co N13 O32.10 P'
_cod_database_code 4321144

loop_
_symmetry_equiv_pos_as_xyz
'x, y, z'
'-x+1/2, -y, z+1/2'
'-x, y+1/2, -z+1/2'
'x+1/2, -y+1/2, -z'

loop_
_atom_site_label
_atom_site_type_symbol
_atom_site_fract_x
_atom_site_fract_y
_atom_site_fract_z
_atom_site_U_iso_or_equiv
_atom_site_adp_type
_atom_site_occupancy
_atom_site_calc_flag
_atom_site_refinement_flags
_atom_site_disorder_assembly
_atom_site_disorder_group
Co1 Co 0.38605(3) 0.35262(3) 0.294241(17) 0.0308(2) Uani 1 d . . .
N21 N 0.4269(2) 0.3956(2) 0.34255(11) 0.0359(8) Uani 1 d . . .
N22 N 0.4507(2) 0.4178(2) 0.26174(11) 0.0345(8) Uani 1 d . . .
N23 N 0.3348(2) 0.3045(2) 0.24878(11) 0.0324(8) Uani 1 d . . .
N24 N 0.3353(2) 0.2889(2) 0.33161(11) 0.0338(8) Uani 1 d . . .
C1 C 0.3890(3) 0.3733(3) 0.38273(13) 0.0399(10) Uani 1 d . . .
C2 C 0.4554(3) 0.3890(4) 0.41491(15) 0.0491(13) Uani 1 d . . .
C3 C 0.5003(3) 0.4556(3) 0.39367(15) 0.0484(12) Uani 1 d . . .
H3 H 0.5566 0.4487 0.3998 0.058 Uiso 1 calc R . .
C4 C 0.4877(3) 0.4361(3) 0.34835(15) 0.0396(10) Uani 1 d . . .
C5 C 0.5373(3) 0.4629(3) 0.31605(14) 0.0359(10) Uani 1 d . . .
C6 C 0.5170(3) 0.4557(3) 0.27562(15) 0.0371(10) Uani 1 d . . .
C7 C 0.5641(3) 0.4809(3) 0.23793(15) 0.0381(10) Uani 1 d . . .
C8 C 0.5006(3) 0.4812(3) 0.20404(16) 0.0464(11) Uani 1 d . . .
H8 H 0.5228 0.4651 0.1769 0.056 Uiso 1 calc R . .
C9 C 0.4465(3) 0.4221(3) 0.22044(15) 0.0398(10) Uani 1 d . . .
C10 C 0.3983(3) 0.3790(3) 0.19585(14) 0.0416(11) Uani 1 d . . .
H10 H 0.3997 0.3891 0.1670 0.050 Uiso 1 calc R . .
C11 C 0.3479(3) 0.3223(3) 0.20866(14) 0.0351(9) Uani 1 d . . .
C12 C 0.3076(3) 0.2695(3) 0.17928(14) 0.0392(10) Uani 1 d . . .
C13 C 0.2484(3) 0.2308(3) 0.20828(15) 0.0401(10) Uani 1 d . . .
H13 H 0.2490 0.1752 0.2032 0.048 Uiso 1 calc R . .
C14 C 0.2813(3) 0.2468(3) 0.25115(14) 0.0362(10) Uani 1 d . . .
C15 C 0.2569(3) 0.2117(3) 0.28680(15) 0.0379(10) Uani 1 d . . .
C16 C 0.2868(3) 0.2331(3) 0.32678(15) 0.0381(10) Uani 1 d . . .
C17 C 0.2730(3) 0.1907(3) 0.36837(15) 0.0439(11) Uani 1 d . . .
C18 C 0.3058(3) 0.2500(3) 0.39916(15) 0.0446(11) Uani 1 d . . .
H18 H 0.2637 0.2870 0.4053 0.054 Uiso 1 calc R . .
C19 C 0.3671(3) 0.2903(3) 0.37400(14) 0.0394(10) Uani 1 d . . .
H19 H 0.4155 0.2593 0.3745 0.047 Uiso 1 calc R . .
C20 C 0.3162(3) 0.4210(3) 0.38925(15) 0.0436(11) Uani 1 d . . .
H20A H 0.3271 0.4735 0.3817 0.065 Uiso 1 calc R . .
H20B H 0.3006 0.4186 0.4183 0.065 Uiso 1 calc R . .
H20C H 0.2743 0.4016 0.3719 0.065 Uiso 1 calc R . .
C25 C 0.4249(4) 0.4120(4) 0.45824(16) 0.0605(15) Uani 1 d . . .
H25A H 0.3918 0.3718 0.4692 0.091 Uiso 1 calc R . .
H25B H 0.3948 0.4587 0.4559 0.091 Uiso 1 calc R . .
H25C H 0.4687 0.4201 0.4769 0.091 Uiso 1 calc R . .
C26 C 0.5098(3) 0.3220(4) 0.41836(17) 0.0532(13) Uani 1 d . . .
H26A H 0.5338 0.3135 0.3910 0.064 Uiso 1 calc R . .
H26B H 0.4786 0.2768 0.4250 0.064 Uiso 1 calc R . .
C27 C 0.5749(4) 0.3284(4) 0.4505(2) 0.0661(17) Uani 1 d D . .
O28 O 0.6144(4) 0.3850(4) 0.45656(18) 0.0982(18) Uani 1 d D . .
N29 N 0.5808(4) 0.2744(5) 0.4760(2) 0.094(2) Uani 1 d D . .
H29A H 0.6125 0.2782 0.4971 0.113 Uiso 1 calc R . .
H29B H 0.5533 0.2332 0.4724 0.113 Uiso 1 calc R . .
C30 C 0.4807(4) 0.5380(4) 0.40124(19) 0.0618(15) Uani 1 d . . .
H30A H 0.4246 0.5425 0.4068 0.074 Uiso 1 calc R . .
H30B H 0.4921 0.5672 0.3759 0.074 Uiso 1 calc R . .
C31 C 0.5265(7) 0.5735(7) 0.4382(3) 0.109(3) Uani 1 d D . .
H31A H 0.5819 0.5596 0.4363 0.131 Uiso 1 calc R . .
H31B H 0.5059 0.5543 0.4647 0.131 Uiso 1 calc R . .
C32 C 0.5174(10) 0.6630(10) 0.4363(5) 0.173(9) Uani 1 d D . .
O33 O 0.4637(11) 0.6949(10) 0.4223(8) 0.329(16) Uani 1 d D . .
N34 N 0.5779(10) 0.6986(10) 0.4473(5) 0.209(8) Uani 1 d D . .
H34A H 0.5800 0.7479 0.4445 0.250 Uiso 1 calc R . .
H34B H 0.6176 0.6740 0.4577 0.250 Uiso 1 calc R . .
C35 C 0.6146(3) 0.4962(3) 0.32966(17) 0.0499(12) Uani 1 d . . .
H35A H 0.6536 0.4871 0.3082 0.075 Uiso 1 calc R . .
H35B H 0.6310 0.4724 0.3555 0.075 Uiso 1 calc R . .
H35C H 0.6088 0.5506 0.3339 0.075 Uiso 1 calc R . .
C36 C 0.6057(3) 0.5576(3) 0.24103(16) 0.0426(10) Uani 1 d . . .
H36A H 0.5702 0.5952 0.2525 0.064 Uiso 1 calc R . .
H36B H 0.6223 0.5736 0.2134 0.064 Uiso 1 calc R . .
H36C H 0.6510 0.5528 0.2590 0.064 Uiso 1 calc R . .
C37 C 0.6239(3) 0.4162(3) 0.22981(17) 0.0443(11) Uani 1 d . . .
H37A H 0.6551 0.4086 0.2551 0.053 Uiso 1 calc R . .
H37B H 0.5951 0.3688 0.2245 0.053 Uiso 1 calc R . .
C38 C 0.6781(4) 0.4304(3) 0.1939(2) 0.0554(14) Uani 1 d . . .
O39 O 0.6551(3) 0.4225(3) 0.15773(15) 0.0742(13) Uani 1 d . . .
N40 N 0.7486(3) 0.4514(3) 0.20244(19) 0.0595(13) Uani 1 d . . .
H40A H 0.7816 0.4604 0.1823 0.071 Uiso 1 calc R . .
H40B H 0.7633 0.4565 0.2283 0.071 Uiso 1 calc R . .
C41 C 0.4607(4) 0.5588(3) 0.19990(19) 0.0562(14) Uani 1 d . . .
H41A H 0.4459 0.5767 0.2278 0.067 Uiso 1 calc R . .
H41B H 0.4983 0.5953 0.1884 0.067 Uiso 1 calc R . .
C42 C 0.3887(6) 0.5581(4) 0.1725(3) 0.100(3) Uani 1 d . . .
H42A H 0.4009 0.5334 0.1458 0.120 Uiso 1 calc R . .
H42B H 0.3471 0.5289 0.1861 0.120 Uiso 1 calc R . .
C43 C 0.3609(8) 0.6388(7) 0.1646(4) 0.119(4) Uani 1 d . . .
O44 O 0.3844(6) 0.6750(5) 0.1382(3) 0.140(3) Uani 1 d . . .
N45 N 0.3068(16) 0.6638(10) 0.1888(4) 0.271(14) Uani 1 d . . .
H45A H 0.2878 0.7093 0.1851 0.325 Uiso 1 calc R . .
H45B H 0.2893 0.6352 0.2090 0.325 Uiso 1 calc R . .
C46 C 0.3679(3) 0.2113(3) 0.16540(16) 0.0491(12) Uani 1 d . . .
H46A H 0.4085 0.2366 0.1494 0.074 Uiso 1 calc R . .
H46B H 0.3429 0.1730 0.1482 0.074 Uiso 1 calc R . .
H46C H 0.3909 0.1873 0.1897 0.074 Uiso 1 calc R . .
C47 C 0.2753(4) 0.3097(4) 0.14119(17) 0.0553(14) Uani 1 d . . .
H47A H 0.2337 0.3440 0.1496 0.083 Uiso 1 calc R . .
H47B H 0.2548 0.2724 0.1217 0.083 Uiso 1 calc R . .
H47C H 0.3166 0.3386 0.1278 0.083 Uiso 1 calc R . .
C48 C 0.1633(3) 0.2600(3) 0.20623(19) 0.0489(11) Uani 1 d . . .
H48A H 0.1357 0.2438 0.2315 0.059 Uiso 1 calc R . .
H48B H 0.1638 0.3158 0.2058 0.059 Uiso 1 calc R . .
C49 C 0.1182(4) 0.2310(4) 0.1678(2) 0.0644(15) Uani 1 d . . .
H49A H 0.0636 0.2475 0.1699 0.077 Uiso 1 calc R . .
H49B H 0.1406 0.2540 0.1426 0.077 Uiso 1 calc R . .
C50 C 0.1208(4) 0.1473(4) 0.1639(2) 0.0660(16) Uani 1 d . . .
O51 O 0.1025(3) 0.1040(3) 0.19326(16) 0.0692(12) Uani 1 d . . .
N52 N 0.1429(5) 0.1205(5) 0.1277(2) 0.097(2) Uani 1 d . . .
H52A H 0.1452 0.0715 0.1236 0.117 Uiso 1 calc R . .
H52B H 0.1554 0.1517 0.1076 0.117 Uiso 1 calc R . .
C53 C 0.2007(3) 0.1476(3) 0.28375(16) 0.0468(11) Uani 1 d . . .
H53A H 0.1951 0.1325 0.2548 0.070 Uiso 1 calc R . .
H53B H 0.1503 0.1635 0.2946 0.070 Uiso 1 calc R . .
H53C H 0.2199 0.1047 0.2999 0.070 Uiso 1 calc R . .
C54 C 0.3239(4) 0.1186(3) 0.36768(17) 0.0553(14) Uani 1 d . . .
H54A H 0.3196 0.0926 0.3943 0.083 Uiso 1 calc R . .
H54B H 0.3780 0.1326 0.3628 0.083 Uiso 1 calc R . .
H54C H 0.3061 0.0851 0.3456 0.083 Uiso 1 calc R . .
C60 C 0.3351(4) 0.2185(4) 0.44071(16) 0.0606(15) Uani 1 d . . .
H60A H 0.3659 0.1723 0.4357 0.073 Uiso 1 calc R . .
H60B H 0.3691 0.2561 0.4542 0.073 Uiso 1 calc R . .
C61 C 0.2667(6) 0.2000(4) 0.46942(19) 0.074(2) Uani 1 d . . .
O62 O 0.2150(4) 0.2483(4) 0.47454(16) 0.0905(19) Uani 1 d . . .
N63 N 0.2675(7) 0.1346(5) 0.4882(2) 0.121(4) Uani 1 d . . .
H63A H 0.2303 0.1228 0.5055 0.146 Uiso 1 calc R . .
H63B H 0.3054 0.1026 0.4835 0.146 Uiso 1 calc R . .
C55 C 0.1909(4) 0.1678(3) 0.37952(19) 0.0541(14) Uani 1 d . . .
H55A H 0.1909 0.1481 0.4081 0.065 Uiso 1 calc R . .
H55B H 0.1750 0.1261 0.3611 0.065 Uiso 1 calc R . .
C56 C 0.1297(3) 0.2310(4) 0.3765(2) 0.0625(16) Uani 1 d . . .
H56A H 0.1441 0.2733 0.3950 0.075 Uiso 1 calc R . .
H56B H 0.1271 0.2503 0.3479 0.075 Uiso 1 calc R . .
C57 C 0.0507(4) 0.1993(4) 0.3893(3) 0.0744(19) Uani 1 d . . .
O58 O 0.0275(4) 0.1393(5) 0.3743(3) 0.146(4) Uani 1 d . . .
N59 N 0.0122(3) 0.2384(3) 0.41638(17) 0.0602(13) Uani 1 d . . .
H59 H 0.0332 0.2799 0.4263 0.072 Uiso 1 calc R . .
CPR1 C -0.0650(4) 0.2163(5) 0.4311(2) 0.073(2) Uani 1 d . . .
H1P1 H -0.0708 0.2312 0.4604 0.088 Uiso 1 calc R . .
H1P2 H -0.0702 0.1608 0.4294 0.088 Uiso 1 calc R . .
CPR2 C -0.1285(3) 0.2527(4) 0.4059(2) 0.0601(15) Uani 1 d . . .
HPR2 H -0.1209 0.2429 0.3757 0.072 Uiso 1 calc R . .
CPR3 C -0.2072(4) 0.2248(5) 0.4200(2) 0.0713(18) Uani 1 d . . .
H3P1 H -0.2128 0.2335 0.4498 0.107 Uiso 1 calc R . .
H3P2 H -0.2118 0.1708 0.4143 0.107 Uiso 1 calc R . .
H3P3 H -0.2479 0.2522 0.4052 0.107 Uiso 1 calc R . .
P1 P -0.12444(10) 0.39341(11) 0.37848(6) 0.0668(5) Uani 1 d . . .
OP4 O -0.1834(3) 0.3769(5) 0.3464(2) 0.114(3) Uani 1 d . . .
OP5 O -0.1344(3) 0.4677(3) 0.39682(18) 0.0859(16) Uani 1 d . . .
OP2 O -0.0414(2) 0.3770(3) 0.35862(13) 0.0571(10) Uani 1 d . . .
OP3 O -0.1239(3) 0.3322(3) 0.41465(13) 0.0620(10) Uani 1 d . . .
CR1 C 0.0878(2) 0.4733(3) 0.28765(15) 0.0378(10) Uani 1 d . . .
HR1 H 0.0656 0.5209 0.2761 0.045 Uiso 1 calc R . .
CR2 C 0.0588(3) 0.4619(3) 0.33245(16) 0.0431(11) Uani 1 d . . .
HR2 H 0.0493 0.5109 0.3469 0.052 Uiso 1 calc R . .
CR3 C -0.0166(3) 0.4192(3) 0.32370(17) 0.0450(11) Uani 1 d . . .
HR3 H -0.0580 0.4552 0.3150 0.054 Uiso 1 calc R . .
CR4 C 0.0053(3) 0.3682(3) 0.28804(18) 0.0475(12) Uani 1 d . . .
HR4 H 0.0305 0.3216 0.2991 0.057 Uiso 1 calc R . .
CR5 C -0.0594(3) 0.3466(4) 0.2601(2) 0.0619(15) Uani 1 d . . .
H5R1 H -0.0989 0.3196 0.2766 0.074 Uiso 1 calc R . .
H5R2 H -0.0836 0.3932 0.2494 0.074 Uiso 1 calc R . .
OR6 O 0.06215(19) 0.4117(2) 0.26439(11) 0.0443(8) Uani 1 d . . .
OR7 O 0.1120(2) 0.4166(2) 0.35371(11) 0.0476(8) Uani 1 d . . .
HR7 H 0.0968 0.4103 0.3781 0.071 Uiso 1 calc R . .
OR8 O -0.0383(3) 0.3012(3) 0.22658(17) 0.0752(14) Uani 1 d . . .
HR8 H -0.0056 0.3240 0.2120 0.113 Uiso 1 calc R . .
NB1 N 0.1720(2) 0.4759(2) 0.28522(12) 0.0360(8) Uani 1 d . . .
CB2 C 0.2203(2) 0.4160(3) 0.28758(14) 0.0346(9) Uani 1 d . . .
HB2 H 0.2029 0.3653 0.2861 0.042 Uiso 1 calc R . .
NB3 N 0.2934(2) 0.4345(2) 0.29214(12) 0.0336(7) Uani 1 d . . .
CB4 C 0.3533(3) 0.5640(3) 0.30061(15) 0.0378(10) Uani 1 d . . .
HB4 H 0.4045 0.5463 0.3049 0.045 Uiso 1 calc R . .
CB5 C 0.3376(3) 0.6407(3) 0.30062(19) 0.0484(12) Uani 1 d . . .
CB6 C 0.2606(3) 0.6677(3) 0.2944(2) 0.0553(13) Uani 1 d . . .
CB7 C 0.1989(3) 0.6160(3) 0.2896(2) 0.0492(12) Uani 1 d . . .
HB7 H 0.1471 0.6327 0.2864 0.059 Uiso 1 calc R . .
CB8 C 0.2174(2) 0.5396(3) 0.28991(15) 0.0370(10) Uani 1 d . . .
CB9 C 0.2932(2) 0.5135(3) 0.29425(14) 0.0363(9) Uani 1 d . . .
CB10 C 0.4027(3) 0.6963(3) 0.3070(3) 0.0638(17) Uani 1 d . . .
H10A H 0.4523 0.6697 0.3060 0.096 Uiso 1 calc R . .
H10B H 0.3968 0.7207 0.3340 0.096 Uiso 1 calc R . .
H10C H 0.4011 0.7345 0.2852 0.096 Uiso 1 calc R . .
CB11 C 0.2438(4) 0.7504(3) 0.2927(4) 0.081(2) Uani 1 d . . .
H11A H 0.2537 0.7730 0.3199 0.122 Uiso 1 calc R . .
H11B H 0.1894 0.7582 0.2852 0.122 Uiso 1 calc R . .
H11C H 0.2772 0.7742 0.2721 0.122 Uiso 1 calc R . .
C1ME C 0.4703(2) 0.2774(3) 0.29036(14) 0.0373(9) Uani 1 d . . .
H1M1 H 0.5134 0.2928 0.3081 0.056 Uiso 1 calc R . .
H1M2 H 0.4882 0.2740 0.2617 0.056 Uiso 1 calc R . .
H1M3 H 0.4510 0.2281 0.2993 0.056 Uiso 1 calc R . .
OW1 O -0.0131(3) 0.1526(4) 0.2453(2) 0.0931(18) Uani 1 d G . .
HW1A H 0.0320 0.1316 0.2342 0.140 Uiso 1 d G . .
HW1B H -0.0105 0.1505 0.2741 0.140 Uiso 1 d G . .
OW2 O 0.0778(3) 0.3908(3) 0.43517(14) 0.0730(13) Uani 1 d G . .
HW2A H 0.0485 0.4241 0.4512 0.109 Uiso 1 d G . .
HW2B H 0.1232 0.3786 0.4494 0.109 Uiso 1 d G . .
OW3 O -0.0320(5) 0.4997(6) 0.4592(2) 0.124(2) Uani 1 d G . .
HW3A H -0.0230 0.4884 0.4320 0.186 Uiso 1 d G . .
HW3B H -0.0561 0.4638 0.4739 0.186 Uiso 1 d G . .
OW4 O 0.7251(5) 0.4891(6) 0.4363(4) 0.156(4) Uani 1 d G . .
HW4A H 0.6828 0.4634 0.4467 0.235 Uiso 1 d G . .
HW4B H 0.7383 0.4706 0.4103 0.235 Uiso 1 d G . .
OW5 O 0.2055(6) 0.3988(6) 0.4855(3) 0.140(3) Uani 1 d G . .
HW5A H 0.2097 0.3463 0.4838 0.211 Uiso 1 d G . .
HW5B H 0.1780 0.4116 0.5093 0.211 Uiso 1 d G . .
OW6 O 0.2068(2) -0.0140(3) 0.21395(17) 0.0711(13) Uani 1 d G . .
HW6A H 0.2052 -0.0465 0.1918 0.107 Uiso 1 d G . .
HW6B H 0.1831 0.0307 0.2042 0.107 Uiso 1 d G . .
OW7 O 0.3263(8) 0.8234(8) 0.1642(7) 0.237(10) Uani 1 d G . .
HW7A H 0.3797 0.8187 0.1603 0.356 Uiso 1 d G . .
HW7B H 0.3026 0.8321 0.1387 0.356 Uiso 1 d G . .
OW8 O 0.8872(6) 0.4927(5) 0.1517(4) 0.192(5) Uani 1 d G . .
HW8A H 0.9092 0.5229 0.1269 0.288 Uiso 1 d G . .
HW8B H 0.8386 0.4558 0.1480 0.288 Uiso 1 d G . .
OW9 O -0.0163(7) -0.0982(7) 0.3335(3) 0.172(4) Uani 1 d G . .
HW9A H -0.0069 -0.0984 0.3618 0.257 Uiso 1 d G . .
HW9B H -0.0700 -0.0884 0.3306 0.257 Uiso 1 d G . .
OW10 O 0.4145(8) 0.3868(8) 0.6879(4) 0.119(4) Uiso 0.60 d P . .
OW11 O 0.3267(12) 0.4929(12) 0.6824(7) 0.089(5) Uiso 0.30 d P . .
OW12 O 0.4250(11) 0.0414(10) 0.4644(5) 0.140(5) Uiso 0.60 d P . .
OW13 O 0.3707(15) 0.0146(15) 0.4764(8) 0.136(7) Uiso 0.40 d P . .
OW14 O 0.3267(14) -0.2173(15) 0.5533(7) 0.190(8) Uiso 0.60 d P . .
OW15 O 0.228(2) -0.143(3) 0.5465(13) 0.219(15) Uiso 0.40 d P . .
OW16 O 0.5631(14) 0.4473(14) 0.0916(7) 0.161(7) Uiso 0.50 d P . .
OW17 O 0.5219(16) 0.3489(16) 0.1141(8) 0.181(9) Uiso 0.50 d P . .
OW18 O 0.5961(13) -0.0726(13) 0.4195(7) 0.208(8) Uiso 0.70 d P . .
OW19 O 0.4946(17) -0.1431(19) 0.5312(9) 0.228(11) Uiso 0.60 d P . .
OW20 O 0.3888(14) 0.4595(13) 0.6948(7) 0.129(6) Uiso 0.40 d P . .
OW21 O 0.3603(13) 0.5279(14) 0.6221(7) 0.131(7) Uiso 0.40 d P . .
OW22 O 0.2998(16) 0.4763(17) 0.6380(9) 0.115(8) Uiso 0.30 d P . .
OW23 O 0.348(2) 0.545(2) 0.5800(11) 0.102(9) Uiso 0.20 d P . .
OW24 O 0.480(2) 0.662(3) 0.5835(12) 0.215(14) Uiso 0.40 d P . .
OW25 O 0.562(3) 0.711(3) 0.5898(13) 0.229(16) Uiso 0.40 d P . .
OW26 O 0.5345(11) 0.1316(11) 0.4274(6) 0.200(6) Uiso 0.80 d P . .
OW27 O 0.6643(18) 0.0565(18) 0.4389(10) 0.232(11) Uiso 0.60 d P . .
OW28 O 0.2184(18) -0.0991(19) 0.4154(10) 0.173(11) Uiso 0.40 d P . .

loop_
_atom_site_aniso_label
_atom_site_aniso_U_11
_atom_site_aniso_U_22
_atom_site_aniso_U_33
_atom_site_aniso_U_23
_atom_site_aniso_U_13
_atom_site_aniso_U_12
Co1 0.0308(3) 0.0315(3) 0.0302(3) 0.0031(2) 0.0006(2) 0.0012(2)
N21 0.0349(19) 0.039(2) 0.0334(19) 0.0017(16) 0.0007(15) 0.0036(17)
N22 0.0374(19) 0.0309(19) 0.0351(18) 0.0073(15) -0.0022(15) 0.0050(16)
N23 0.0314(18) 0.0286(19) 0.0370(19) 0.0024(14) 0.0011(14) -0.0009(14)
N24 0.0360(18) 0.033(2) 0.0321(18) 0.0054(15) 0.0026(14) 0.0067(16)
C1 0.038(2) 0.053(3) 0.029(2) 0.0036(18) 0.0028(18) 0.009(2)
C2 0.045(3) 0.070(4) 0.032(2) 0.002(2) 0.000(2) 0.002(3)
C3 0.049(3) 0.059(3) 0.038(3) -0.001(2) -0.007(2) -0.004(2)
C4 0.036(2) 0.038(2) 0.045(3) -0.001(2) -0.0071(19) 0.006(2)
C5 0.034(2) 0.034(2) 0.039(2) 0.0013(18) -0.0039(18) 0.0062(19)
C6 0.034(2) 0.028(2) 0.049(2) 0.0068(19) 0.0029(19) 0.0024(18)
C7 0.039(2) 0.033(2) 0.042(2) 0.0031(19) 0.0041(19) -0.003(2)
C8 0.056(3) 0.045(3) 0.038(2) 0.006(2) 0.008(2) -0.009(2)
C9 0.044(2) 0.035(2) 0.040(2) 0.0031(19) -0.0005(19) -0.002(2)
C10 0.052(3) 0.040(2) 0.033(2) 0.0068(18) -0.0023(19) -0.004(2)
C11 0.038(2) 0.038(2) 0.0299(19) 0.0019(18) -0.0005(18) -0.0013(18)
C12 0.043(2) 0.041(3) 0.033(2) 0.0014(19) -0.0045(18) -0.003(2)
C13 0.043(2) 0.033(2) 0.044(2) 0.000(2) -0.001(2) -0.0027(19)
C14 0.036(2) 0.035(2) 0.038(2) 0.0045(19) 0.0032(18) 0.0048(19)
C15 0.035(2) 0.035(2) 0.044(2) 0.0027(19) 0.0056(18) 0.0023(19)
C16 0.040(2) 0.034(2) 0.040(2) 0.0090(19) 0.0113(18) 0.005(2)
C17 0.051(3) 0.037(3) 0.044(3) 0.013(2) 0.016(2) 0.008(2)
C18 0.053(3) 0.042(3) 0.039(2) 0.009(2) 0.012(2) 0.007(2)
C19 0.036(2) 0.048(3) 0.034(2) 0.0104(19) 0.0043(17) 0.009(2)
C20 0.044(3) 0.050(3) 0.037(2) -0.001(2) 0.0017(19) 0.007(2)
C25 0.062(3) 0.085(4) 0.034(3) -0.010(3) -0.006(2) 0.006(3)
C26 0.041(3) 0.075(4) 0.044(3) 0.012(3) -0.005(2) 0.008(3)
C27 0.048(3) 0.084(5) 0.066(4) 0.020(3) -0.016(3) -0.007(3)
O28 0.088(4) 0.119(5) 0.088(4) 0.032(3) -0.031(3) -0.018(4)
N29 0.076(4) 0.135(6) 0.070(4) 0.028(4) -0.039(3) -0.004(4)
C30 0.073(4) 0.058(3) 0.055(3) -0.021(3) -0.010(3) 0.001(3)
C31 0.115(7) 0.119(8) 0.093(6) -0.056(6) -0.016(5) -0.024(6)
C32 0.152(12) 0.185(18) 0.183(15) -0.151(15) 0.010(11) -0.031(13)
O33 0.204(15) 0.217(16) 0.56(4) -0.27(2) -0.12(2) 0.042(13)
N34 0.28(2) 0.176(14) 0.172(13) -0.066(11) 0.099(14) -0.065(14)
C35 0.048(3) 0.048(3) 0.054(3) 0.006(2) -0.007(2) -0.010(3)
C36 0.041(2) 0.034(2) 0.053(3) 0.000(2) 0.011(2) -0.002(2)
C37 0.044(3) 0.031(2) 0.057(3) -0.002(2) 0.007(2) -0.003(2)
C38 0.065(4) 0.033(3) 0.068(4) -0.012(2) 0.021(3) 0.001(2)
O39 0.093(3) 0.066(3) 0.064(3) -0.006(2) 0.021(2) 0.003(3)
N40 0.055(3) 0.043(2) 0.081(3) 0.000(2) 0.031(3) 0.001(2)
C41 0.065(3) 0.046(3) 0.058(3) 0.014(2) -0.009(3) -0.013(3)
C42 0.124(7) 0.061(4) 0.116(6) 0.038(4) -0.067(6) -0.021(5)
C43 0.131(9) 0.109(8) 0.117(8) 0.038(7) -0.070(7) -0.006(7)
O44 0.133(6) 0.117(6) 0.172(7) 0.090(6) -0.016(6) 0.015(5)
N45 0.53(4) 0.172(13) 0.116(8) 0.013(9) 0.056(15) 0.20(2)
C46 0.059(3) 0.045(3) 0.043(3) -0.003(2) 0.001(2) 0.003(2)
C47 0.065(3) 0.060(4) 0.041(3) 0.010(2) -0.013(2) -0.012(3)
C48 0.038(2) 0.048(3) 0.062(3) -0.004(3) -0.003(2) 0.001(2)
C49 0.052(3) 0.062(4) 0.079(4) -0.005(3) -0.020(3) -0.007(3)
C50 0.051(3) 0.068(4) 0.079(4) -0.011(4) -0.014(3) -0.013(3)
O51 0.052(2) 0.064(3) 0.092(3) -0.020(2) -0.005(2) -0.010(2)
N52 0.121(6) 0.079(4) 0.092(5) -0.021(4) 0.015(4) -0.028(4)
C53 0.053(3) 0.037(2) 0.051(3) 0.004(2) 0.007(2) -0.012(2)
C54 0.082(4) 0.037(3) 0.047(3) 0.016(2) 0.013(3) 0.016(3)
C60 0.089(4) 0.060(4) 0.034(3) 0.012(2) 0.008(3) 0.006(3)
C61 0.119(6) 0.062(4) 0.041(3) 0.004(3) 0.010(4) -0.025(4)
O62 0.100(4) 0.112(5) 0.059(3) -0.019(3) 0.041(3) -0.033(4)
N63 0.210(10) 0.094(5) 0.060(4) 0.037(4) -0.010(5) -0.065(7)
C55 0.070(3) 0.037(3) 0.055(3) 0.008(2) 0.021(3) -0.005(3)
C56 0.051(3) 0.049(3) 0.088(4) 0.002(3) 0.028(3) -0.002(3)
C57 0.058(4) 0.063(4) 0.102(5) -0.004(4) 0.023(4) -0.016(3)
O58 0.090(4) 0.128(6) 0.220(9) -0.062(6) 0.057(5) -0.057(5)
N59 0.040(2) 0.068(3) 0.073(3) 0.027(3) 0.012(2) 0.000(2)
CPR1 0.045(3) 0.088(5) 0.087(5) 0.032(4) 0.019(3) 0.000(3)
CPR2 0.044(3) 0.073(4) 0.064(3) 0.015(3) 0.016(2) 0.001(3)
CPR3 0.050(3) 0.080(5) 0.084(5) 0.001(4) 0.019(3) -0.008(3)
P1 0.0563(9) 0.0742(11) 0.0698(10) 0.0218(8) 0.0210(8) 0.0098(8)
OP4 0.039(2) 0.195(8) 0.109(4) 0.086(5) -0.002(2) -0.004(3)
OP5 0.092(4) 0.077(3) 0.089(3) 0.017(3) 0.025(3) 0.009(3)
OP2 0.0386(18) 0.065(3) 0.068(2) 0.024(2) 0.0091(17) 0.0027(17)
OP3 0.066(2) 0.062(3) 0.058(2) 0.0085(18) 0.0160(19) -0.001(2)
CR1 0.028(2) 0.036(2) 0.049(3) 0.006(2) -0.0037(18) -0.0014(17)
CR2 0.037(2) 0.039(3) 0.053(3) 0.005(2) 0.002(2) 0.002(2)
CR3 0.030(2) 0.050(3) 0.055(3) 0.013(2) 0.002(2) 0.002(2)
CR4 0.034(2) 0.039(3) 0.070(3) 0.006(2) 0.004(2) -0.0035(19)
CR5 0.041(3) 0.065(4) 0.079(4) -0.010(3) 0.002(3) -0.009(3)
OR6 0.0383(17) 0.047(2) 0.0472(18) 0.0019(15) -0.0035(14) -0.0089(15)
OR7 0.0361(16) 0.061(2) 0.0454(18) 0.0099(16) 0.0014(15) 0.0044(17)
OR8 0.048(2) 0.086(4) 0.091(3) -0.024(3) -0.001(2) -0.008(2)
NB1 0.0294(17) 0.035(2) 0.043(2) 0.0061(16) -0.0017(15) -0.0023(15)
CB2 0.032(2) 0.032(2) 0.040(2) 0.0033(18) 0.0002(17) 0.0018(18)
NB3 0.0360(18) 0.0275(17) 0.0374(18) 0.0045(16) 0.0014(16) -0.0009(14)
CB4 0.033(2) 0.032(2) 0.048(3) 0.0014(19) 0.0003(18) 0.0023(18)
CB5 0.036(2) 0.036(3) 0.073(3) 0.001(2) 0.001(2) -0.006(2)
CB6 0.038(2) 0.034(3) 0.094(4) 0.006(3) -0.002(3) -0.003(2)
CB7 0.032(2) 0.036(2) 0.079(4) 0.010(3) 0.000(2) -0.0022(19)
CB8 0.032(2) 0.031(2) 0.047(2) 0.008(2) 0.0028(19) -0.0003(17)
CB9 0.033(2) 0.040(2) 0.036(2) 0.0092(19) 0.0029(19) 0.0008(18)
CB10 0.041(3) 0.035(3) 0.115(5) -0.008(3) -0.001(3) -0.007(2)
CB11 0.044(3) 0.037(3) 0.163(8) 0.003(4) 0.002(4) -0.001(2)
C1ME 0.034(2) 0.038(2) 0.039(2) 0.0006(19) 0.0063(18) 0.0049(18)
OW1 0.055(3) 0.082(4) 0.142(5) -0.019(4) 0.013(3) -0.017(3)
OW2 0.076(3) 0.089(4) 0.054(2) 0.004(2) 0.004(2) -0.003(3)
OW3 0.137(6) 0.131(7) 0.104(5) -0.016(5) 0.016(5) -0.005(5)
OW4 0.092(5) 0.143(8) 0.234(11) -0.020(7) 0.079(6) -0.025(5)
OW5 0.141(7) 0.154(8) 0.126(6) -0.015(5) -0.056(6) 0.013(6)
OW6 0.0391(19) 0.078(3) 0.096(4) -0.022(3) -0.011(2) 0.000(2)
OW7 0.167(9) 0.146(9) 0.40(2) -0.121(13) -0.155(13) 0.076(8)
OW8 0.141(7) 0.109(6) 0.326(13) 0.068(7) 0.132(8) 0.050(5)
OW9 0.184(9) 0.193(9) 0.138(8) -0.053(6) 0.015(7) -0.057(8)

loop_
_atom_type_symbol
_atom_type_description
_atom_type_scat_dispersion_real
_atom_type_scat_dispersion_imag
_atom_type_scat_source
Co Co 0.3429 1.2064 'International Tables Vol C Tables 4.2.6.8 and 6.1.1.4'
P P 0.1245 0.1209 'International Tables Vol C Tables 4.2.6.8 and 6.1.1.4'
O O 0.0106 0.0060 'International Tables Vol C Tables 4.2.6.8 and 6.1.1.4'
N N 0.0061 0.0033 'International Tables Vol C Tables 4.2.6.8 and 6.1.1.4'
C C 0.0033 0.0016 'International Tables Vol C Tables 4.2.6.8 and 6.1.1.4'
H H 0.0000 0.0000 'International Tables Vol C Tables 4.2.6.8 and 6.1.1.4'

loop_
_geom_angle_atom_site_label_1
_geom_angle_atom_site_label_2
_geom_angle_atom_site_label_3
_geom_angle
_geom_angle_site_symmetry_1
_geom_angle_site_symmetry_3
_geom_angle_publ_flag
N24 Co1 N21 83.28(17) . . ?
N24 Co1 N23 90.62(16) . . ?
N21 Co1 N23 173.42(16) . . ?
N24 Co1 N22 171.38(16) . . ?
N21 Co1 N22 89.60(17) . . ?
N23 Co1 N22 96.69(16) . . ?
N24 Co1 C1ME 88.76(17) . . ?
N21 Co1 C1ME 92.87(18) . . ?
N23 Co1 C1ME 89.45(18) . . ?
N22 Co1 C1ME 86.74(17) . . ?
N24 Co1 NB3 94.56(15) . . ?
N21 Co1 NB3 91.82(16) . . ?
N23 Co1 NB3 86.19(15) . . ?
N22 Co1 NB3 90.52(15) . . ?
C1ME Co1 NB3 174.55(18) . . ?
C4 N21 C1 112.0(4) . . ?
C4 N21 Co1 130.9(3) . . ?
C1 N21 Co1 116.6(3) . . ?
C9 N22 C6 109.7(4) . . ?
C9 N22 Co1 123.2(3) . . ?
C6 N22 Co1 126.0(3) . . ?
C11 N23 C14 109.8(4) . . ?
C11 N23 Co1 123.6(3) . . ?
C14 N23 Co1 126.6(3) . . ?
C16 N24 C19 111.3(4) . . ?
C16 N24 Co1 132.9(3) . . ?
C19 N24 Co1 114.5(3) . . ?
N21 C1 C20 109.3(4) . . ?
N21 C1 C19 101.4(3) . . ?
C20 C1 C19 110.6(4) . . ?
N21 C1 C2 101.9(4) . . ?
C20 C1 C2 114.2(4) . . ?
C19 C1 C2 117.8(4) . . ?
C26 C2 C25 110.5(5) . . ?
C26 C2 C3 108.4(4) . . ?
C25 C2 C3 111.4(5) . . ?
C26 C2 C1 111.2(5) . . ?
C25 C2 C1 113.3(4) . . ?
C3 C2 C1 101.7(4) . . ?
C30 C3 C4 110.0(4) . . ?
C30 C3 C2 122.8(5) . . ?
C4 C3 C2 100.4(4) . . ?
N21 C4 C5 124.6(4) . . ?
N21 C4 C3 112.6(4) . . ?
C5 C4 C3 122.8(4) . . ?
C6 C5 C4 121.1(4) . . ?
C6 C5 C35 122.7(4) . . ?
C4 C5 C35 116.2(4) . . ?
C5 C6 N22 124.3(4) . . ?
C5 C6 C7 127.0(4) . . ?
N22 C6 C7 108.6(4) . . ?
C6 C7 C36 117.0(4) . . ?
C6 C7 C8 100.9(4) . . ?
C36 C7 C8 111.9(4) . . ?
C6 C7 C37 105.6(4) . . ?
C36 C7 C37 110.5(4) . . ?
C8 C7 C37 110.4(4) . . ?
C9 C8 C41 112.0(4) . . ?
C9 C8 C7 100.8(4) . . ?
C41 C8 C7 112.3(4) . . ?
N22 C9 C10 125.1(5) . . ?
N22 C9 C8 111.0(4) . . ?
C10 C9 C8 123.9(4) . . ?
C9 C10 C11 127.2(4) . . ?
N23 C11 C10 123.9(4) . . ?
N23 C11 C12 112.5(4) . . ?
C10 C11 C12 123.4(4) . . ?
C11 C12 C47 112.8(4) . . ?
C11 C12 C46 106.8(4) . . ?
C47 C12 C46 109.0(4) . . ?
C11 C12 C13 101.5(4) . . ?
C47 C12 C13 117.0(4) . . ?
C46 C12 C13 109.2(4) . . ?
C14 C13 C12 102.8(4) . . ?
C14 C13 C48 109.2(4) . . ?
C12 C13 C48 116.8(4) . . ?
C15 C14 N23 125.9(4) . . ?
C15 C14 C13 124.3(4) . . ?
N23 C14 C13 109.7(4) . . ?
C14 C15 C16 121.5(4) . . ?
C14 C15 C53 119.1(4) . . ?
C16 C15 C53 119.4(4) . . ?
N24 C16 C15 122.4(4) . . ?
N24 C16 C17 111.1(4) . . ?
C15 C16 C17 126.3(4) . . ?
C55 C17 C54 108.2(5) . . ?
C55 C17 C18 111.6(4) . . ?
C54 C17 C18 111.1(5) . . ?
C55 C17 C16 118.4(5) . . ?
C54 C17 C16 107.3(4) . . ?
C18 C17 C16 99.9(4) . . ?
C19 C18 C60 114.2(5) . . ?
C19 C18 C17 103.3(4) . . ?
C60 C18 C17 115.7(5) . . ?
N24 C19 C18 103.3(4) . . ?
N24 C19 C1 106.0(4) . . ?
C18 C19 C1 121.4(4) . . ?
C2 C26 C27 116.4(6) . . ?
O28 C27 N29 117.9(6) . . ?
O28 C27 C26 125.1(6) . . ?
N29 C27 C26 116.3(6) . . ?
C3 C30 C31 113.4(7) . . ?
C30 C31 C32 108.7(10) . . ?
O33 C32 N34 121.0(19) . . ?
O33 C32 C31 124.8(13) . . ?
N34 C32 C31 113.8(17) . . ?
C38 C37 C7 114.5(4) . . ?
O39 C38 N40 121.9(6) . . ?
O39 C38 C37 120.4(6) . . ?
N40 C38 C37 117.6(6) . . ?
C42 C41 C8 114.0(5) . . ?
C43 C42 C41 110.2(7) . . ?
O44 C43 N45 121.1(14) . . ?
O44 C43 C42 122.6(14) . . ?
N45 C43 C42 116.4(13) . . ?
C49 C48 C13 113.4(5) . . ?
C50 C49 C48 112.5(5) . . ?
O51 C50 N52 121.5(7) . . ?
O51 C50 C49 122.3(6) . . ?
N52 C50 C49 116.3(7) . . ?
C61 C60 C18 110.6(6) . . ?
O62 C61 N63 123.6(9) . . ?
O62 C61 C60 118.9(6) . . ?
N63 C61 C60 117.4(9) . . ?
C17 C55 C56 115.5(4) . . ?
C57 C56 C55 109.0(5) . . ?
O58 C57 N59 123.9(6) . . ?
O58 C57 C56 120.0(7) . . ?
N59 C57 C56 116.2(6) . . ?
C57 N59 CPR1 122.7(7) . . ?
N59 CPR1 CPR2 111.7(5) . . ?
OP3 CPR2 CPR1 105.7(6) . . ?
OP3 CPR2 CPR3 108.0(5) . . ?
CPR1 CPR2 CPR3 110.4(5) . . ?
OP5 P1 OP4 112.6(4) . . ?
OP5 P1 OP3 108.5(3) . . ?
OP4 P1 OP3 112.5(3) . . ?
OP5 P1 OP2 115.8(3) . . ?
OP4 P1 OP2 107.4(3) . . ?
OP3 P1 OP2 99.5(2) . . ?
CR3 OP2 P1 119.6(3) . . ?
CPR2 OP3 P1 121.4(4) . . ?
OR6 CR1 NB1 108.2(4) . . ?
OR6 CR1 CR2 107.4(4) . . ?
NB1 CR1 CR2 112.2(4) . . ?
OR7 CR2 CR3 111.4(4) . . ?
OR7 CR2 CR1 108.8(4) . . ?
CR3 CR2 CR1 99.6(4) . . ?
OP2 CR3 CR4 111.5(5) . . ?
OP2 CR3 CR2 111.7(4) . . ?
CR4 CR3 CR2 102.9(4) . . ?
OR6 CR4 CR5 108.8(5) . . ?
OR6 CR4 CR3 104.6(4) . . ?
CR5 CR4 CR3 115.5(4) . . ?
OR8 CR5 CR4 115.1(5) . . ?
CR1 OR6 CR4 110.0(4) . . ?
CB2 NB1 CB8 106.6(4) . . ?
CB2 NB1 CR1 126.0(4) . . ?
CB8 NB1 CR1 125.8(4) . . ?
NB3 CB2 NB1 113.8(4) . . ?
CB2 NB3 CB9 104.6(4) . . ?
CB2 NB3 Co1 123.2(3) . . ?
CB9 NB3 Co1 132.2(3) . . ?
CB9 CB4 CB5 119.1(4) . . ?
CB4 CB5 CB6 120.7(4) . . ?
CB4 CB5 CB10 119.6(4) . . ?
CB6 CB5 CB10 119.6(5) . . ?
CB7 CB6 CB5 120.0(5) . . ?
CB7 CB6 CB11 119.0(5) . . ?
CB5 CB6 CB11 121.0(5) . . ?
CB8 CB7 CB6 117.3(4) . . ?
NB1 CB8 CB7 131.6(4) . . ?
NB1 CB8 CB9 105.8(4) . . ?
CB7 CB8 CB9 122.5(4) . . ?
CB4 CB9 CB8 120.3(4) . . ?
CB4 CB9 NB3 130.5(4) . . ?
CB8 CB9 NB3 109.2(4) . . ?

loop_
_geom_bond_atom_site_label_1
_geom_bond_atom_site_label_2
_geom_bond_distance
_geom_bond_site_symmetry_2
_geom_bond_publ_flag
Co1 N24 1.874(4) . ?
Co1 N21 1.877(4) . ?
Co1 N23 1.918(4) . ?
Co1 N22 1.922(4) . ?
Co1 C1ME 1.979(4) . ?
Co1 NB3 2.162(4) . ?
N21 C4 1.287(7) . ?
N21 C1 1.509(6) . ?
N22 C9 1.341(6) . ?
N22 C6 1.402(6) . ?
N23 C11 1.356(6) . ?
N23 C14 1.381(6) . ?
N24 C16 1.307(7) . ?
N24 C19 1.479(6) . ?
C1 C20 1.530(7) . ?
C1 C19 1.546(8) . ?
C1 C2 1.575(7) . ?
C2 C26 1.519(8) . ?
C2 C25 1.554(7) . ?
C2 C3 1.572(8) . ?
C3 C30 1.521(9) . ?
C3 C4 1.523(7) . ?
C4 C5 1.433(7) . ?
C5 C6 1.361(7) . ?
C5 C35 1.526(7) . ?
C6 C7 1.533(6) . ?
C7 C36 1.542(7) . ?
C7 C8 1.551(7) . ?
C7 C37 1.568(7) . ?
C8 C9 1.502(7) . ?
C8 C41 1.546(8) . ?
C9 C10 1.382(7) . ?
C10 C11 1.393(7) . ?
C11 C12 1.506(7) . ?
C12 C47 1.530(7) . ?
C12 C46 1.533(7) . ?
C12 C13 1.549(7) . ?
C13 C14 1.527(7) . ?
C13 C48 1.560(7) . ?
C14 C15 1.378(7) . ?
C15 C16 1.444(7) . ?
C15 C53 1.499(7) . ?
C16 C17 1.560(6) . ?
C17 C55 1.520(8) . ?
C17 C54 1.551(7) . ?
C17 C18 1.556(8) . ?
C18 C19 1.516(7) . ?
C18 C60 1.542(7) . ?
C26 C27 1.536(8) . ?
C27 O28 1.230(9) . ?
C27 N29 1.267(9) . ?
C30 C31 1.566(9) . ?
C31 C32 1.60(2) . ?
C32 O33 1.178(16) . ?
C32 N34 1.272(15) . ?
C37 C38 1.514(8) . ?
C38 O39 1.244(8) . ?
C38 N40 1.305(9) . ?
C41 C42 1.529(10) . ?
C42 C43 1.530(14) . ?
C43 O44 1.142(14) . ?
C43 N45 1.30(2) . ?
C48 C49 1.554(8) . ?
C49 C50 1.492(10) . ?
C50 O51 1.263(9) . ?
C50 N52 1.321(10) . ?
C60 C61 1.540(10) . ?
C61 O62 1.248(11) . ?
C61 N63 1.309(10) . ?
C55 C56 1.544(9) . ?
C56 C57 1.533(8) . ?
C57 O58 1.236(11) . ?
C57 N59 1.302(9) . ?
N59 CPR1 1.469(7) . ?
CPR1 CPR2 1.513(9) . ?
CPR2 OP3 1.440(8) . ?
CPR2 CPR3 1.518(8) . ?
P1 OP5 1.455(6) . ?
P1 OP4 1.484(7) . ?
P1 OP3 1.597(4) . ?
P1 OP2 1.598(4) . ?
OP2 CR3 1.423(6) . ?
CR1 OR6 1.399(6) . ?
CR1 NB1 1.457(6) . ?
CR1 CR2 1.548(7) . ?
CR2 OR7 1.401(6) . ?
CR2 CR3 1.533(7) . ?
CR3 CR4 1.514(8) . ?
CR4 OR6 1.465(6) . ?
CR4 CR5 1.487(8) . ?
CR5 OR8 1.401(8) . ?
NB1 CB2 1.353(6) . ?
NB1 CB8 1.384(6) . ?
CB2 NB3 1.315(6) . ?
NB3 CB9 1.403(6) . ?
CB4 CB9 1.386(7) . ?
CB4 CB5 1.388(7) . ?
CB5 CB6 1.428(7) . ?
CB5 CB10 1.509(7) . ?
CB6 CB7 1.415(7) . ?
CB6 CB11 1.497(8) . ?
CB7 CB8 1.393(7) . ?
CB8 CB9 1.396(6) . ?
OW10 OW20 1.38(2) . ?
OW11 OW20 1.29(3) . ?
OW11 OW22 1.54(3) . ?
OW12 OW13 1.12(3) . ?
OW21 OW23 1.41(4) . ?
OW21 OW22 1.48(4) . ?
OW24 OW25 1.66(6) . ?

loop_
_geom_torsion_atom_site_label_1
_geom_torsion_atom_site_label_2
_geom_torsion_atom_site_label_3
_geom_torsion_atom_site_label_4
_geom_torsion
_geom_torsion_site_symmetry_1
_geom_torsion_site_symmetry_2
_geom_torsion_site_symmetry_3
_geom_torsion_site_symmetry_4
_geom_torsion_publ_flag
N24 Co1 N21 C4 159.3(4) . . . . ?
N23 Co1 N21 C4 -179(46) . . . . ?
N22 Co1 N21 C4 -15.8(4) . . . . ?
C1ME Co1 N21 C4 70.9(4) . . . . ?
NB3 Co1 N21 C4 -106.3(4) . . . . ?
N24 Co1 N21 C1 -12.9(3) . . . . ?
N23 Co1 N21 C1 9.2(17) . . . . ?
N22 Co1 N21 C1 172.0(3) . . . . ?
C1ME Co1 N21 C1 -101.3(3) . . . . ?
NB3 Co1 N21 C1 81.4(3) . . . . ?
N24 Co1 N22 C9 151.7(10) . . . . ?
N21 Co1 N22 C9 -174.0(4) . . . . ?
N23 Co1 N22 C9 4.1(4) . . . . ?
C1ME Co1 N22 C9 93.1(4) . . . . ?
NB3 Co1 N22 C9 -82.2(4) . . . . ?
N24 Co1 N22 C6 -15.3(13) . . . . ?
N21 Co1 N22 C6 19.0(4) . . . . ?
N23 Co1 N22 C6 -162.9(4) . . . . ?
C1ME Co1 N22 C6 -73.9(4) . . . . ?
NB3 Co1 N22 C6 110.8(4) . . . . ?
N24 Co1 N23 C11 -177.3(4) . . . . ?
N21 Co1 N23 C11 160.7(13) . . . . ?
N22 Co1 N23 C11 -1.9(4) . . . . ?
C1ME Co1 N23 C11 -88.6(4) . . . . ?
NB3 Co1 N23 C11 88.2(4) . . . . ?
N24 Co1 N23 C14 1.4(4) . . . . ?
N21 Co1 N23 C14 -20.6(17) . . . . ?
N22 Co1 N23 C14 176.8(4) . . . . ?
C1ME Co1 N23 C14 90.2(4) . . . . ?
NB3 Co1 N23 C14 -93.1(4) . . . . ?
N21 Co1 N24 C16 179.5(4) . . . . ?
N23 Co1 N24 C16 1.9(4) . . . . ?
N22 Co1 N24 C16 -146.0(10) . . . . ?
C1ME Co1 N24 C16 -87.5(4) . . . . ?
NB3 Co1 N24 C16 88.2(4) . . . . ?
N21 Co1 N24 C19 -15.4(3) . . . . ?
N23 Co1 N24 C19 167.1(3) . . . . ?
N22 Co1 N24 C19 19.2(13) . . . . ?
C1ME Co1 N24 C19 77.7(3) . . . . ?
NB3 Co1 N24 C19 -106.7(3) . . . . ?
C4 N21 C1 C20 104.4(5) . . . . ?
Co1 N21 C1 C20 -82.0(4) . . . . ?
C4 N21 C1 C19 -138.8(4) . . . . ?
Co1 N21 C1 C19 34.9(4) . . . . ?
C4 N21 C1 C2 -16.9(5) . . . . ?
Co1 N21 C1 C2 156.8(3) . . . . ?
N21 C1 C2 C26 -85.3(5) . . . . ?
C20 C1 C2 C26 156.9(4) . . . . ?
C19 C1 C2 C26 24.6(6) . . . . ?
N21 C1 C2 C25 149.6(5) . . . . ?
C20 C1 C2 C25 31.8(7) . . . . ?
C19 C1 C2 C25 -100.5(6) . . . . ?
N21 C1 C2 C3 29.9(5) . . . . ?
C20 C1 C2 C3 -87.9(5) . . . . ?
C19 C1 C2 C3 139.8(4) . . . . ?
C26 C2 C3 C30 -152.5(5) . . . . ?
C25 C2 C3 C30 -30.8(7) . . . . ?
C1 C2 C3 C30 90.2(5) . . . . ?
C26 C2 C3 C4 85.4(5) . . . . ?
C25 C2 C3 C4 -152.8(4) . . . . ?
C1 C2 C3 C4 -31.9(5) . . . . ?
C1 N21 C4 C5 177.3(4) . . . . ?
Co1 N21 C4 C5 4.8(7) . . . . ?
C1 N21 C4 C3 -4.8(6) . . . . ?
Co1 N21 C4 C3 -177.3(4) . . . . ?
C30 C3 C4 N21 -106.6(5) . . . . ?
C2 C3 C4 N21 24.2(5) . . . . ?
C30 C3 C4 C5 71.4(6) . . . . ?
C2 C3 C4 C5 -157.8(4) . . . . ?
N21 C4 C5 C6 9.4(7) . . . . ?
C3 C4 C5 C6 -168.3(5) . . . . ?
N21 C4 C5 C35 -168.1(5) . . . . ?
C3 C4 C5 C35 14.2(7) . . . . ?
C4 C5 C6 N22 -4.8(7) . . . . ?
C35 C5 C6 N22 172.5(4) . . . . ?
C4 C5 C6 C7 -179.6(4) . . . . ?
C35 C5 C6 C7 -2.3(8) . . . . ?
C9 N22 C6 C5 178.8(5) . . . . ?
Co1 N22 C6 C5 -12.7(6) . . . . ?
C9 N22 C6 C7 -5.6(5) . . . . ?
Co1 N22 C6 C7 162.9(3) . . . . ?
C5 C6 C7 C36 -40.9(7) . . . . ?
N22 C6 C7 C36 143.6(4) . . . . ?
C5 C6 C7 C8 -162.5(5) . . . . ?
N22 C6 C7 C8 22.0(5) . . . . ?
C5 C6 C7 C37 82.4(6) . . . . ?
N22 C6 C7 C37 -93.0(4) . . . . ?
C6 C7 C8 C9 -28.1(5) . . . . ?
C36 C7 C8 C9 -153.2(4) . . . . ?
C37 C7 C8 C9 83.2(5) . . . . ?
C6 C7 C8 C41 91.3(5) . . . . ?
C36 C7 C8 C41 -33.8(6) . . . . ?
C37 C7 C8 C41 -157.4(4) . . . . ?
C6 N22 C9 C10 166.2(5) . . . . ?
Co1 N22 C9 C10 -2.6(7) . . . . ?
C6 N22 C9 C8 -14.7(6) . . . . ?
Co1 N22 C9 C8 176.4(3) . . . . ?
C41 C8 C9 N22 -91.7(5) . . . . ?
C7 C8 C9 N22 27.9(5) . . . . ?
C41 C8 C9 C10 87.3(6) . . . . ?
C7 C8 C9 C10 -153.1(5) . . . . ?
N22 C9 C10 C11 -2.4(9) . . . . ?
C8 C9 C10 C11 178.7(5) . . . . ?
C14 N23 C11 C10 179.2(4) . . . . ?
Co1 N23 C11 C10 -1.9(6) . . . . ?
C14 N23 C11 C12 -6.1(5) . . . . ?
Co1 N23 C11 C12 172.8(3) . . . . ?
C9 C10 C11 N23 4.9(8) . . . . ?
C9 C10 C11 C12 -169.3(5) . . . . ?
N23 C11 C12 C47 142.0(5) . . . . ?
C10 C11 C12 C47 -43.2(7) . . . . ?
N23 C11 C12 C46 -98.2(5) . . . . ?
C10 C11 C12 C46 76.5(6) . . . . ?
N23 C11 C12 C13 16.1(5) . . . . ?
C10 C11 C12 C13 -169.2(4) . . . . ?
C11 C12 C13 C14 -18.5(5) . . . . ?
C47 C12 C13 C14 -141.6(5) . . . . ?
C46 C12 C13 C14 94.1(4) . . . . ?
C11 C12 C13 C48 101.0(5) . . . . ?
C47 C12 C13 C48 -22.1(7) . . . . ?
C46 C12 C13 C48 -146.5(4) . . . . ?
C11 N23 C14 C15 176.6(4) . . . . ?
Co1 N23 C14 C15 -2.3(7) . . . . ?
C11 N23 C14 C13 -7.3(5) . . . . ?
Co1 N23 C14 C13 173.9(3) . . . . ?
C12 C13 C14 C15 -167.0(4) . . . . ?
C48 C13 C14 C15 68.4(6) . . . . ?
C12 C13 C14 N23 16.8(5) . . . . ?
C48 C13 C14 N23 -107.9(4) . . . . ?
N23 C14 C15 C16 -0.1(7) . . . . ?
C13 C14 C15 C16 -175.7(4) . . . . ?
N23 C14 C15 C53 -177.4(4) . . . . ?
C13 C14 C15 C53 6.9(7) . . . . ?
C19 N24 C16 C15 -170.0(4) . . . . ?
Co1 N24 C16 C15 -4.5(7) . . . . ?
C19 N24 C16 C17 5.0(5) . . . . ?
Co1 N24 C16 C17 170.5(3) . . . . ?
C14 C15 C16 N24 3.4(7) . . . . ?
C53 C15 C16 N24 -179.2(4) . . . . ?
C14 C15 C16 C17 -170.8(4) . . . . ?
C53 C15 C16 C17 6.6(7) . . . . ?
N24 C16 C17 C55 137.2(5) . . . . ?
C15 C16 C17 C55 -48.1(7) . . . . ?
N24 C16 C17 C54 -100.1(5) . . . . ?
C15 C16 C17 C54 74.7(6) . . . . ?
N24 C16 C17 C18 15.8(5) . . . . ?
C15 C16 C17 C18 -169.4(4) . . . . ?
C55 C17 C18 C19 -155.3(4) . . . . ?
C54 C17 C18 C19 83.8(5) . . . . ?
C16 C17 C18 C19 -29.2(5) . . . . ?
C55 C17 C18 C60 79.2(6) . . . . ?
C54 C17 C18 C60 -41.7(6) . . . . ?
C16 C17 C18 C60 -154.7(5) . . . . ?
C16 N24 C19 C18 -24.5(5) . . . . ?
Co1 N24 C19 C18 167.1(3) . . . . ?
C16 N24 C19 C1 -153.2(4) . . . . ?
Co1 N24 C19 C1 38.4(4) . . . . ?
C60 C18 C19 N24 159.5(4) . . . . ?
C17 C18 C19 N24 33.0(5) . . . . ?
C60 C18 C19 C1 -82.0(6) . . . . ?
C17 C18 C19 C1 151.5(4) . . . . ?
N21 C1 C19 N24 -43.1(4) . . . . ?
C20 C1 C19 N24 72.8(4) . . . . ?
C2 C1 C19 N24 -153.2(4) . . . . ?
N21 C1 C19 C18 -160.2(4) . . . . ?
C20 C1 C19 C18 -44.4(6) . . . . ?
C2 C1 C19 C18 89.6(5) . . . . ?
C25 C2 C26 C27 -50.1(7) . . . . ?
C3 C2 C26 C27 72.1(6) . . . . ?
C1 C2 C26 C27 -176.8(5) . . . . ?
C2 C26 C27 O28 -42.7(10) . . . . ?
C2 C26 C27 N29 127.8(8) . . . . ?
C4 C3 C30 C31 -152.3(7) . . . . ?
C2 C3 C30 C31 90.2(8) . . . . ?
C3 C30 C31 C32 166.3(8) . . . . ?
C30 C31 C32 O33 29(2) . . . . ?
C30 C31 C32 N34 -143.8(11) . . . . ?
C6 C7 C37 C38 -178.8(4) . . . . ?
C36 C7 C37 C38 -51.5(6) . . . . ?
C8 C7 C37 C38 72.9(5) . . . . ?
C7 C37 C38 O39 -76.8(6) . . . . ?
C7 C37 C38 N40 102.8(6) . . . . ?
C9 C8 C41 C42 -57.2(8) . . . . ?
C7 C8 C41 C42 -169.8(6) . . . . ?
C8 C41 C42 C43 -170.9(9) . . . . ?
C41 C42 C43 O44 86.6(13) . . . . ?
C41 C42 C43 N45 -95.3(16) . . . . ?
C14 C13 C48 C49 -167.1(5) . . . . ?
C12 C13 C48 C49 76.9(6) . . . . ?
C13 C48 C49 C50 53.4(7) . . . . ?
C48 C49 C50 O51 52.0(8) . . . . ?
C48 C49 C50 N52 -128.2(7) . . . . ?
C19 C18 C60 C61 163.3(5) . . . . ?
C17 C18 C60 C61 -77.0(6) . . . . ?
C18 C60 C61 O62 -49.0(8) . . . . ?
C18 C60 C61 N63 133.1(7) . . . . ?
C54 C17 C55 C56 -172.9(5) . . . . ?
C18 C17 C55 C56 64.6(6) . . . . ?
C16 C17 C55 C56 -50.5(7) . . . . ?
C17 C55 C56 C57 -179.2(6) . . . . ?
C55 C56 C57 O58 -48.7(12) . . . . ?
C55 C56 C57 N59 130.6(7) . . . . ?
O58 C57 N59 CPR1 -2.1(14) . . . . ?
C56 C57 N59 CPR1 178.7(6) . . . . ?
C57 N59 CPR1 CPR2 -92.7(9) . . . . ?
N59 CPR1 CPR2 OP3 -67.0(8) . . . . ?
N59 CPR1 CPR2 CPR3 176.4(7) . . . . ?
OP5 P1 OP2 CR3 -64.9(5) . . . . ?
OP4 P1 OP2 CR3 61.8(5) . . . . ?
OP3 P1 OP2 CR3 179.1(4) . . . . ?
CPR1 CPR2 OP3 P1 131.9(4) . . . . ?
CPR3 CPR2 OP3 P1 -109.9(5) . . . . ?
OP5 P1 OP3 CPR2 169.0(4) . . . . ?
OP4 P1 OP3 CPR2 43.8(6) . . . . ?
OP2 P1 OP3 CPR2 -69.6(5) . . . . ?
OR6 CR1 CR2 OR7 85.5(5) . . . . ?
NB1 CR1 CR2 OR7 -33.3(6) . . . . ?
OR6 CR1 CR2 CR3 -31.2(5) . . . . ?
NB1 CR1 CR2 CR3 -150.0(4) . . . . ?
P1 OP2 CR3 CR4 -124.5(4) . . . . ?
P1 OP2 CR3 CR2 120.9(4) . . . . ?
OR7 CR2 CR3 OP2 43.4(6) . . . . ?
CR1 CR2 CR3 OP2 158.0(4) . . . . ?
OR7 CR2 CR3 CR4 -76.4(5) . . . . ?
CR1 CR2 CR3 CR4 38.3(5) . . . . ?
OP2 CR3 CR4 OR6 -153.1(4) . . . . ?
CR2 CR3 CR4 OR6 -33.2(5) . . . . ?
OP2 CR3 CR4 CR5 87.4(6) . . . . ?
CR2 CR3 CR4 CR5 -152.7(5) . . . . ?
OR6 CR4 CR5 OR8 61.2(7) . . . . ?
CR3 CR4 CR5 OR8 178.3(5) . . . . ?
NB1 CR1 OR6 CR4 132.9(4) . . . . ?
CR2 CR1 OR6 CR4 11.5(5) . . . . ?
CR5 CR4 OR6 CR1 137.6(5) . . . . ?
CR3 CR4 OR6 CR1 13.7(5) . . . . ?
OR6 CR1 NB1 CB2 -42.1(6) . . . . ?
CR2 CR1 NB1 CB2 76.3(6) . . . . ?
OR6 CR1 NB1 CB8 154.2(4) . . . . ?
CR2 CR1 NB1 CB8 -87.4(6) . . . . ?
CB8 NB1 CB2 NB3 -1.9(5) . . . . ?
CR1 NB1 CB2 NB3 -168.2(4) . . . . ?
NB1 CB2 NB3 CB9 1.9(5) . . . . ?
NB1 CB2 NB3 Co1 -177.2(3) . . . . ?
N24 Co1 NB3 CB2 -46.7(4) . . . . ?
N21 Co1 NB3 CB2 -130.1(4) . . . . ?
N23 Co1 NB3 CB2 43.6(4) . . . . ?
N22 Co1 NB3 CB2 140.3(4) . . . . ?
C1ME Co1 NB3 CB2 80.6(18) . . . . ?
N24 Co1 NB3 CB9 134.4(4) . . . . ?
N21 Co1 NB3 CB9 51.0(4) . . . . ?
N23 Co1 NB3 CB9 -135.3(4) . . . . ?
N22 Co1 NB3 CB9 -38.6(4) . . . . ?
C1ME Co1 NB3 CB9 -98.3(18) . . . . ?
CB9 CB4 CB5 CB6 0.4(8) . . . . ?
CB9 CB4 CB5 CB10 -179.3(5) . . . . ?
CB4 CB5 CB6 CB7 2.2(10) . . . . ?
CB10 CB5 CB6 CB7 -178.1(6) . . . . ?
CB4 CB5 CB6 CB11 -177.6(7) . . . . ?
CB10 CB5 CB6 CB11 2.1(11) . . . . ?
CB5 CB6 CB7 CB8 -2.0(10) . . . . ?
CB11 CB6 CB7 CB8 177.7(7) . . . . ?
CB2 NB1 CB8 CB7 179.2(6) . . . . ?
CR1 NB1 CB8 CB7 -14.5(9) . . . . ?
CB2 NB1 CB8 CB9 1.0(5) . . . . ?
CR1 NB1 CB8 CB9 167.3(4) . . . . ?
CB6 CB7 CB8 NB1 -178.5(6) . . . . ?
CB6 CB7 CB8 CB9 -0.7(9) . . . . ?
CB5 CB4 CB9 CB8 -3.1(7) . . . . ?
CB5 CB4 CB9 NB3 178.9(5) . . . . ?
NB1 CB8 CB9 CB4 -178.4(4) . . . . ?
CB7 CB8 CB9 CB4 3.3(8) . . . . ?
NB1 CB8 CB9 NB3 0.1(5) . . . . ?
CB7 CB8 CB9 NB3 -178.3(5) . . . . ?
CB2 NB3 CB9 CB4 177.1(5) . . . . ?
Co1 NB3 CB9 CB4 -3.9(8) . . . . ?
CB2 NB3 CB9 CB8 -1.2(5) . . . . ?
Co1 NB3 CB9 CB8 177.9(3) . . . . ?
